data_7012425
loop_
_publ_author_name
'Konchenko, Sergei N.'
'Pushkarevsky, Nikolai A.'
'Virovets, Alexander V.'
'Scheer, Manfred'

_publ_section_title
;
 Reactions of [Fe3(&#x00B5;3-Q)(CO)9]2-- (Q = Se, Te) with organic and
 organometallic dihalides of group 15 elements -- an approach to
 functionalised clusters
;
_journal_issue 4
_journal_name_full 'Dalton Transactions'
_journal_page_first 581
_journal_paper_doi 10.1039/b210839a
_journal_year 2003
_chemical_formula_sum 'C20 H13 Fe4 O11 Sb Te'
_chemical_formula_weight 902.05
_space_group_IT_number 14
_symmetry_cell_setting monoclinic
_symmetry_space_group_name_Hall '-P 2ybc'
_symmetry_space_group_name_H-M 'P 1 21/c 1'
_atom_sites_solution_hydrogens geom
_atom_sites_solution_primary direct
_atom_sites_solution_secondary difmap
_audit_creation_method SHELXL-97
_cell_angle_alpha 90.00
_cell_angle_beta 103.56(3)
_cell_angle_gamma 90.00
_cell_formula_units_Z 4
_cell_length_a 9.0904(18)
_cell_length_b 16.776(3)
_cell_length_c 17.831(4)
_cell_measurement_reflns_used 1278
_cell_measurement_temperature 200(1)
_cell_measurement_theta_max 24.04
_cell_measurement_theta_min 1.69
_cell_volume 2643.4(10)
_computing_cell_refinement 'STOE IPDS software'
_computing_data_collection 'STOE IPDS software'
_computing_data_reduction 'STOE IPDS software'
_computing_molecular_graphics SIEMENS-XP
_computing_publication_material SHEXL-97
_computing_structure_refinement 'SHELXL-97 (Sheldrick, 1997)'
_computing_structure_solution 'SHELXS-97 (Sheldrick, 1990)'
_diffrn_ambient_temperature 200(1)
_diffrn_measured_fraction_theta_full 0.966
_diffrn_measured_fraction_theta_max 0.966
_diffrn_measurement_device_type 'STOE IPDS'
_diffrn_radiation_monochromator graphite
_diffrn_radiation_source 'fine-focus sealed tube'
_diffrn_radiation_type MoK\a
_diffrn_radiation_wavelength 0.71073
_diffrn_reflns_av_R_equivalents 0.0387
_diffrn_reflns_av_sigmaI/netI 0.0292
_diffrn_reflns_limit_h_max 10
_diffrn_reflns_limit_h_min -8
_diffrn_reflns_limit_k_max 19
_diffrn_reflns_limit_k_min -19
_diffrn_reflns_limit_l_max 19
_diffrn_reflns_limit_l_min -19
_diffrn_reflns_number 10723
_diffrn_reflns_theta_full 24.04
_diffrn_reflns_theta_max 24.04
_diffrn_reflns_theta_min 1.69
_exptl_absorpt_coefficient_mu 4.288
_exptl_absorpt_correction_T_max 0.8978
_exptl_absorpt_correction_T_min 0.6458
_exptl_absorpt_correction_type numerical
_exptl_absorpt_process_details 'program faceit'
_exptl_crystal_colour black
_exptl_crystal_density_diffrn 2.267
_exptl_crystal_density_method 'not measured'
_exptl_crystal_description block
_exptl_crystal_F_000 1712
_exptl_crystal_size_max 0.40
_exptl_crystal_size_mid 0.20
_exptl_crystal_size_min 0.05
_refine_diff_density_max 0.741
_refine_diff_density_min -0.436
_refine_diff_density_rms 0.112
_refine_ls_extinction_method none
_refine_ls_goodness_of_fit_ref 0.966
_refine_ls_hydrogen_treatment mixed
_refine_ls_matrix_type full
_refine_ls_number_parameters 337
_refine_ls_number_reflns 4030
_refine_ls_number_restraints 0
_refine_ls_restrained_S_all 0.966
_refine_ls_R_factor_all 0.0295
_refine_ls_R_factor_gt 0.0249
_refine_ls_shift/su_max 0.001
_refine_ls_shift/su_mean 0.000
_refine_ls_structure_factor_coef Fsqd
_refine_ls_weighting_details 'calc w=1/[\s^2^(Fo^2^)+(0.0437P)^2^+0.0000P] where P=(Fo^2^+2Fc^2^)/3'
_refine_ls_weighting_scheme calc
_refine_ls_wR_factor_gt 0.0623
_refine_ls_wR_factor_ref 0.0632
_reflns_number_gt 3422
_reflns_number_total 4030
_reflns_threshold_expression >2sigma(I)
_cod_data_source_file b210839a.txt
_cod_data_source_block new2
_cod_original_cell_volume 2643.3(9)
_cod_original_sg_symbol_H-M P2(1)/c
_cod_database_code 7012425

loop_
_symmetry_equiv_pos_as_xyz
'x, y, z'
'-x, y+1/2, -z+1/2'
'-x, -y, -z'
'x, -y-1/2, z-1/2'

loop_
_atom_site_label
_atom_site_type_symbol
_atom_site_fract_x
_atom_site_fract_y
_atom_site_fract_z
_atom_site_U_iso_or_equiv
_atom_site_adp_type
_atom_site_occupancy
_atom_site_symmetry_multiplicity
_atom_site_calc_flag
_atom_site_refinement_flags
_atom_site_disorder_assembly
_atom_site_disorder_group
Sb Sb 0.92088(3) 0.753167(11) 0.103482(14) 0.02454(9) Uani 1 1 d . . .
Te Te 0.71386(3) 0.747796(11) -0.073624(14) 0.03015(9) Uani 1 1 d . . .
Fe1 Fe 0.63785(5) 0.72766(3) 0.05264(3) 0.02634(13) Uani 1 1 d . . .
Fe2 Fe 0.78488(6) 0.86392(3) 0.02122(3) 0.02844(13) Uani 1 1 d . . .
Fe3 Fe 0.86641(6) 0.63958(3) 0.01021(3) 0.02881(13) Uani 1 1 d . . .
Fe4 Fe 1.09357(6) 0.74242(2) 0.23631(3) 0.02869(13) Uani 1 1 d . . .
C1 C 0.9899(4) 0.8186(2) 0.2708(2) 0.0328(8) Uani 1 1 d . . .
O1 O 0.9204(3) 0.86539(16) 0.29402(17) 0.0468(7) Uani 1 1 d . . .
C2 C 0.9814(4) 0.6659(2) 0.2628(2) 0.0371(9) Uani 1 1 d . . .
O2 O 0.9142(4) 0.61570(17) 0.28329(19) 0.0573(8) Uani 1 1 d . . .
C3 C 0.9441(5) 0.8971(2) -0.0128(2) 0.0374(9) Uani 1 1 d . . .
O3 O 1.0464(3) 0.91777(16) -0.03512(18) 0.0508(7) Uani 1 1 d . . .
C4 C 0.7961(4) 0.9301(2) 0.1022(2) 0.0350(8) Uani 1 1 d . . .
O4 O 0.8020(3) 0.97389(15) 0.15164(17) 0.0486(7) Uani 1 1 d . . .
C5 C 0.6359(5) 0.9230(2) -0.0385(2) 0.0389(9) Uani 1 1 d . . .
O5 O 0.5427(4) 0.96030(17) -0.07620(19) 0.0591(8) Uani 1 1 d . . .
C6 C 0.9261(4) 0.5700(2) 0.0875(2) 0.0383(9) Uani 1 1 d . . .
O6 O 0.9680(4) 0.52594(16) 0.13681(19) 0.0559(8) Uani 1 1 d . . .
C7 C 1.0398(5) 0.6519(2) -0.0169(2) 0.0383(9) Uani 1 1 d . . .
O7 O 1.1532(3) 0.65990(18) -0.03383(19) 0.0580(8) Uani 1 1 d . . .
C8 C 0.7777(4) 0.5636(2) -0.0582(2) 0.0373(9) Uani 1 1 d . . .
O8 O 0.7272(3) 0.51497(15) -0.10134(18) 0.0515(7) Uani 1 1 d . . .
C9 C 0.4775(4) 0.7925(2) 0.0261(2) 0.0343(8) Uani 1 1 d . . .
O9 O 0.3696(3) 0.82955(16) 0.00957(17) 0.0496(7) Uani 1 1 d . . .
C10 C 0.6448(4) 0.7219(2) 0.1527(2) 0.0382(9) Uani 1 1 d . . .
O10 O 0.6393(3) 0.7162(2) 0.21616(19) 0.0588(8) Uani 1 1 d . . .
C11 C 0.5413(5) 0.6346(2) 0.0304(2) 0.0396(9) Uani 1 1 d . . .
O11 O 0.4723(4) 0.57762(16) 0.0189(2) 0.0659(10) Uani 1 1 d . . .
C12 C 1.3005(4) 0.8073(2) 0.2448(2) 0.0326(8) Uani 1 1 d . . .
C13 C 1.2775(4) 0.75219(19) 0.1826(3) 0.0380(9) Uani 1 1 d . . .
H13 H 1.2692 0.7654 0.1299 0.046 Uiso 1 1 calc R . .
C14 C 1.2689(4) 0.6740(2) 0.2121(3) 0.0496(11) Uani 1 1 d . . .
H14 H 1.2536 0.6261 0.1828 0.059 Uiso 1 1 calc R . .
C15 C 1.2873(5) 0.6804(2) 0.2930(3) 0.0511(11) Uani 1 1 d . . .
H15 H 1.2882 0.6375 0.3279 0.061 Uiso 1 1 calc R . .
C16 C 1.3039(4) 0.7617(2) 0.3127(3) 0.0422(10) Uani 1 1 d . . .
H16 H 1.3156 0.7829 0.3631 0.051 Uiso 1 1 calc R . .
C17 C 1.3337(4) 0.8959(2) 0.2406(2) 0.0357(8) Uani 1 1 d . . .
C18 C 1.2225(5) 0.9348(2) 0.1726(3) 0.0506(11) Uani 1 1 d . . .
H18A H 1.2484 0.9912 0.1695 0.076 Uiso 1 1 calc R . .
H18B H 1.1194 0.9303 0.1802 0.076 Uiso 1 1 calc R . .
H18C H 1.2283 0.9079 0.1246 0.076 Uiso 1 1 calc R . .
C19 C 1.4943(4) 0.9030(2) 0.2275(3) 0.0436(9) Uani 1 1 d . . .
H19A H 1.5237 0.9593 0.2290 0.065 Uiso 1 1 calc R . .
H19B H 1.4965 0.8804 0.1771 0.065 Uiso 1 1 calc R . .
H19C H 1.5652 0.8739 0.2681 0.065 Uiso 1 1 calc R . .
C20 C 1.3287(5) 0.9377(2) 0.3155(3) 0.0574(12) Uani 1 1 d . . .
H20A H 1.3465 0.9949 0.3106 0.086 Uiso 1 1 calc R . .
H20B H 1.4073 0.9156 0.3576 0.086 Uiso 1 1 calc R . .
H20C H 1.2292 0.9295 0.3266 0.086 Uiso 1 1 calc R . .

loop_
_atom_site_aniso_label
_atom_site_aniso_U_11
_atom_site_aniso_U_22
_atom_site_aniso_U_33
_atom_site_aniso_U_23
_atom_site_aniso_U_13
_atom_site_aniso_U_12
Sb 0.02502(14) 0.02445(13) 0.02351(16) 0.00145(8) 0.00439(10) 0.00148(8)
Te 0.03178(16) 0.03496(14) 0.02319(16) -0.00021(8) 0.00542(11) 0.00003(9)
Fe1 0.0248(3) 0.0286(2) 0.0261(3) 0.0002(2) 0.0070(2) 0.00098(19)
Fe2 0.0306(3) 0.0251(2) 0.0286(3) 0.00374(19) 0.0049(2) 0.00185(19)
Fe3 0.0300(3) 0.0270(2) 0.0307(3) -0.00252(19) 0.0096(2) 0.00139(19)
Fe4 0.0254(3) 0.0311(3) 0.0278(3) 0.00311(19) 0.0028(2) 0.00110(18)
C1 0.0286(19) 0.0401(18) 0.027(2) 0.0007(15) 0.0019(16) -0.0050(16)
O1 0.0464(17) 0.0517(16) 0.0451(19) -0.0086(13) 0.0165(14) 0.0045(13)
C2 0.035(2) 0.042(2) 0.032(2) 0.0071(16) 0.0025(17) 0.0066(17)
O2 0.0554(19) 0.0527(16) 0.066(2) 0.0237(15) 0.0178(17) -0.0072(14)
C3 0.046(2) 0.0316(18) 0.031(2) 0.0021(15) 0.0005(18) 0.0048(16)
O3 0.0485(18) 0.0543(16) 0.055(2) 0.0070(13) 0.0219(16) -0.0078(13)
C4 0.033(2) 0.0327(18) 0.039(2) 0.0066(17) 0.0069(17) 0.0018(15)
O4 0.0590(19) 0.0417(14) 0.046(2) -0.0101(13) 0.0145(15) 0.0029(13)
C5 0.042(2) 0.0352(18) 0.040(3) 0.0077(16) 0.0097(19) -0.0002(17)
O5 0.0512(18) 0.0600(17) 0.061(2) 0.0255(15) 0.0036(16) 0.0184(15)
C6 0.038(2) 0.0297(18) 0.050(3) -0.0045(18) 0.0175(19) -0.0011(15)
O6 0.064(2) 0.0400(15) 0.065(2) 0.0196(15) 0.0176(17) 0.0119(14)
C7 0.042(2) 0.0403(19) 0.033(2) -0.0055(16) 0.0106(19) 0.0018(16)
O7 0.0402(17) 0.081(2) 0.059(2) -0.0010(16) 0.0247(15) -0.0024(15)
C8 0.035(2) 0.0352(19) 0.044(3) -0.0024(17) 0.0150(18) 0.0047(16)
O8 0.0546(18) 0.0433(15) 0.056(2) -0.0202(14) 0.0117(15) -0.0066(13)
C9 0.036(2) 0.041(2) 0.028(2) 0.0020(15) 0.0111(17) -0.0018(17)
O9 0.0326(15) 0.0600(17) 0.058(2) 0.0124(14) 0.0145(14) 0.0179(14)
C10 0.0263(19) 0.050(2) 0.040(3) 0.0042(18) 0.0115(17) 0.0042(16)
O10 0.0443(18) 0.104(2) 0.032(2) 0.0082(16) 0.0176(14) 0.0145(17)
C11 0.040(2) 0.039(2) 0.044(3) 0.0003(17) 0.0172(19) 0.0015(17)
O11 0.064(2) 0.0403(16) 0.102(3) -0.0141(16) 0.036(2) -0.0188(15)
C12 0.0177(17) 0.0434(19) 0.036(2) -0.0012(16) 0.0049(15) 0.0014(14)
C13 0.0221(19) 0.046(2) 0.046(3) -0.0070(16) 0.0091(18) 0.0014(14)
C14 0.031(2) 0.0328(19) 0.083(4) -0.0102(19) 0.011(2) 0.0038(16)
C15 0.033(2) 0.042(2) 0.070(3) 0.019(2) -0.004(2) 0.0056(17)
C16 0.027(2) 0.057(2) 0.035(2) 0.0068(17) -0.0089(17) -0.0016(16)
C17 0.0253(18) 0.0383(18) 0.043(2) -0.0025(16) 0.0075(17) -0.0016(14)
C18 0.040(2) 0.039(2) 0.070(3) 0.0086(19) 0.008(2) 0.0005(17)
C19 0.036(2) 0.048(2) 0.047(3) -0.0021(18) 0.0096(19) -0.0047(17)
C20 0.058(3) 0.055(2) 0.064(3) -0.024(2) 0.024(3) -0.014(2)

loop_
_atom_type_symbol
_atom_type_description
_atom_type_scat_dispersion_real
_atom_type_scat_dispersion_imag
_atom_type_scat_source
C C 0.0033 0.0016 'International Tables Vol C Tables 4.2.6.8 and 6.1.1.4'
H H 0.0000 0.0000 'International Tables Vol C Tables 4.2.6.8 and 6.1.1.4'
O O 0.0106 0.0060 'International Tables Vol C Tables 4.2.6.8 and 6.1.1.4'
Fe Fe 0.3463 0.8444 'International Tables Vol C Tables 4.2.6.8 and 6.1.1.4'
Sb Sb -0.5866 1.5461 'International Tables Vol C Tables 4.2.6.8 and 6.1.1.4'
Te Te -0.5308 1.6751 'International Tables Vol C Tables 4.2.6.8 and 6.1.1.4'

loop_
_geom_angle_atom_site_label_1
_geom_angle_atom_site_label_2
_geom_angle_atom_site_label_3
_geom_angle
_geom_angle_site_symmetry_1
_geom_angle_site_symmetry_3
_geom_angle_publ_flag
Fe1 Sb Te 49.50(3) . . ?
Fe2 Sb Te 50.455(18) . . ?
Fe2 Sb Fe1 66.36(2) . . ?
Fe2 Sb Fe4 135.68(2) . . ?
Fe3 Sb Te 50.116(15) . . ?
Fe3 Sb Fe1 67.09(2) . . ?
Fe3 Sb Fe2 100.49(3) . . ?
Fe3 Sb Fe4 123.54(2) . . ?
Fe4 Sb Te 173.396(14) . . ?
Fe4 Sb Fe1 132.39(3) . . ?
Fe1 Te Sb 50.240(18) . . ?
Fe1 Te Fe2 65.969(19) . . ?
Fe1 Te Fe3 66.85(2) . . ?
Fe2 Te Sb 48.989(15) . . ?
Fe3 Te Sb 48.930(18) . . ?
Fe3 Te Fe2 97.84(3) . . ?
Sb Fe1 Fe2 55.965(16) . . ?
Sb Fe1 Fe3 55.527(18) . . ?
Te Fe1 Sb 80.26(3) . . ?
Te Fe1 Fe2 57.596(18) . . ?
Te Fe1 Fe3 56.88(2) . . ?
Fe2 Fe1 Fe3 87.53(2) . . ?
C9 Fe1 Sb 132.95(11) . . ?
C9 Fe1 Te 93.39(12) . . ?
C9 Fe1 Fe2 81.20(11) . . ?
C9 Fe1 Fe3 149.35(12) . . ?
C10 Fe1 Sb 81.78(12) . . ?
C10 Fe1 Te 161.97(12) . . ?
C10 Fe1 Fe2 110.08(13) . . ?
C10 Fe1 Fe3 112.99(12) . . ?
C10 Fe1 C9 97.66(17) . . ?
C10 Fe1 C11 94.30(18) . . ?
C11 Fe1 Sb 128.71(13) . . ?
C11 Fe1 Te 98.16(13) . . ?
C11 Fe1 Fe2 155.51(13) . . ?
C11 Fe1 Fe3 80.56(12) . . ?
C11 Fe1 C9 98.32(17) . . ?
Sb Fe2 Te 80.56(3) . . ?
Sb Fe2 Fe1 57.67(2) . . ?
Te Fe2 Fe1 56.44(2) . . ?
C3 Fe2 Sb 95.85(11) . . ?
C3 Fe2 Te 96.40(12) . . ?
C3 Fe2 Fe1 142.57(11) . . ?
C3 Fe2 C4 100.50(17) . . ?
C3 Fe2 C5 100.59(16) . . ?
C4 Fe2 Sb 93.47(11) . . ?
C4 Fe2 Te 162.58(11) . . ?
C4 Fe2 Fe1 106.57(11) . . ?
C4 Fe2 C5 91.57(17) . . ?
C5 Fe2 Sb 161.62(12) . . ?
C5 Fe2 Te 89.45(13) . . ?
C5 Fe2 Fe1 103.96(12) . . ?
Sb Fe3 Te 80.95(3) . . ?
Sb Fe3 Fe1 57.38(2) . . ?
Te Fe3 Fe1 56.27(2) . . ?
C6 Fe3 Sb 90.45(12) . . ?
C6 Fe3 Te 160.39(12) . . ?
C6 Fe3 Fe1 104.29(12) . . ?
C6 Fe3 C8 93.78(17) . . ?
C7 Fe3 Sb 92.41(12) . . ?
C7 Fe3 Te 98.86(12) . . ?
C7 Fe3 Fe1 141.26(11) . . ?
C7 Fe3 C6 99.08(17) . . ?
C7 Fe3 C8 100.54(17) . . ?
C8 Fe3 Sb 165.54(11) . . ?
C8 Fe3 Te 90.65(12) . . ?
C8 Fe3 Fe1 108.16(11) . . ?
C1 Fe4 Sb 90.55(12) . . ?
C1 Fe4 C12 97.90(14) . . ?
C1 Fe4 C13 129.64(14) . . ?
C1 Fe4 C14 163.07(16) . . ?
C1 Fe4 C15 130.10(19) . . ?
C1 Fe4 C16 98.11(17) . . ?
C2 Fe4 Sb 91.80(12) . . ?
C2 Fe4 C1 92.52(17) . . ?
C2 Fe4 C12 153.92(16) . . ?
C2 Fe4 C13 137.82(15) . . ?
C2 Fe4 C14 99.86(16) . . ?
C2 Fe4 C15 89.01(16) . . ?
C2 Fe4 C16 115.70(16) . . ?
C12 Fe4 Sb 111.84(11) . . ?
C13 Fe4 Sb 87.31(12) . . ?
C13 Fe4 C12 38.93(14) . . ?
C14 Fe4 Sb 100.48(14) . . ?
C14 Fe4 C12 66.15(14) . . ?
C14 Fe4 C13 39.51(15) . . ?
C14 Fe4 C15 39.64(19) . . ?
C14 Fe4 C16 66.14(18) . . ?
C15 Fe4 Sb 139.28(15) . . ?
C15 Fe4 C12 66.03(15) . . ?
C15 Fe4 C13 65.98(18) . . ?
C15 Fe4 C16 39.30(15) . . ?
C16 Fe4 Sb 150.56(13) . . ?
C16 Fe4 C12 39.23(15) . . ?
C16 Fe4 C13 65.52(18) . . ?
O1 C1 Fe4 177.4(3) . . ?
O2 C2 Fe4 176.5(4) . . ?
O3 C3 Fe2 179.3(4) . . ?
O4 C4 Fe2 177.8(3) . . ?
O5 C5 Fe2 179.7(4) . . ?
O6 C6 Fe3 178.3(3) . . ?
O7 C7 Fe3 179.4(4) . . ?
O8 C8 Fe3 177.5(3) . . ?
O9 C9 Fe1 175.5(3) . . ?
O10 C10 Fe1 175.3(4) . . ?
O11 C11 Fe1 175.0(3) . . ?
C13 C12 Fe4 69.5(2) . . ?
C13 C12 C16 106.5(3) . . ?
C13 C12 C17 126.2(3) . . ?
C16 C12 Fe4 68.4(2) . . ?
C16 C12 C17 126.9(4) . . ?
C17 C12 Fe4 132.3(2) . . ?
C12 C13 Fe4 71.6(2) . . ?
C12 C13 C14 108.8(4) . . ?
C14 C13 Fe4 69.1(2) . . ?
C13 C14 Fe4 71.3(2) . . ?
C15 C14 Fe4 70.2(2) . . ?
C15 C14 C13 107.6(4) . . ?
C14 C15 Fe4 70.2(2) . . ?
C16 C15 Fe4 70.6(2) . . ?
C16 C15 C14 107.9(4) . . ?
C12 C16 Fe4 72.3(2) . . ?
C15 C16 Fe4 70.1(2) . . ?
C15 C16 C12 109.2(4) . . ?
C12 C17 C18 110.7(3) . . ?
C12 C17 C19 106.9(3) . . ?
C18 C17 C19 108.8(3) . . ?
C20 C17 C12 111.1(3) . . ?
C20 C17 C18 110.4(3) . . ?
C20 C17 C19 108.8(3) . . ?

loop_
_geom_bond_atom_site_label_1
_geom_bond_atom_site_label_2
_geom_bond_distance
_geom_bond_site_symmetry_2
_geom_bond_publ_flag
Sb Te 3.2764(11) . ?
Sb Fe1 2.5555(8) . ?
Sb Fe2 2.5063(7) . ?
Sb Fe3 2.5012(6) . ?
Sb Fe4 2.5224(10) . ?
Te Fe1 2.5278(8) . ?
Te Fe2 2.5612(7) . ?
Te Fe3 2.5458(7) . ?
Fe1 Fe2 2.7706(8) . ?
Fe1 Fe3 2.7946(8) . ?
Fe1 C9 1.791(4) . ?
Fe1 C10 1.773(4) . ?
Fe1 C11 1.789(4) . ?
Fe2 C3 1.784(4) . ?
Fe2 C4 1.805(4) . ?
Fe2 C5 1.809(4) . ?
Fe3 C6 1.790(4) . ?
Fe3 C7 1.765(4) . ?
Fe3 C8 1.817(4) . ?
Fe4 C1 1.781(4) . ?
Fe4 C2 1.771(4) . ?
Fe4 C12 2.148(3) . ?
Fe4 C13 2.119(4) . ?
Fe4 C14 2.090(4) . ?
Fe4 C15 2.090(4) . ?
Fe4 C16 2.096(4) . ?
C1 O1 1.145(4) . ?
C2 O2 1.149(4) . ?
C3 O3 1.148(5) . ?
C4 O4 1.139(4) . ?
C5 O5 1.138(5) . ?
C6 O6 1.144(5) . ?
C7 O7 1.149(5) . ?
C8 O8 1.141(4) . ?
C9 O9 1.140(4) . ?
C10 O10 1.148(4) . ?
C11 O11 1.135(4) . ?
C12 C13 1.422(5) . ?
C12 C16 1.425(6) . ?
C12 C17 1.522(5) . ?
C13 C14 1.423(5) . ?
C14 C15 1.418(7) . ?
C15 C16 1.408(5) . ?
C17 C18 1.531(5) . ?
C17 C19 1.536(5) . ?
C17 C20 1.518(6) . ?
